data_9001392
loop_
_publ_author_name
'Armbruster, T.'
'Gunter, M. E.'

_publ_section_title
;
 Stepwise dehydration of heulandite-clinoptilolite from Succor Creek, Oregon,
 U.S.A.: A single-crystal X-ray study at 100K
 sample name: dehyd1
;
_journal_name_full 'American Mineralogist'
_journal_page_first 1872
_journal_page_last 1883
_journal_volume 76
_journal_year 1991
_chemical_formula_sum 'Al4.08 Ca0.9 H12.44 K0.14 Mg0.08 Na2.12 O48.44 Si13.92'
_chemical_name_mineral Clinoptilolite-Na
_space_group_IT_number 12
_symmetry_space_group_name_Hall '-C 2y'
_symmetry_space_group_name_H-M 'C 1 2/m 1'
_cell_angle_alpha 90
_cell_angle_beta 116.52
_cell_angle_gamma 90
_cell_formula_units_Z 2
_cell_length_a 17.628
_cell_length_b 17.902
_cell_length_c 7.403
_cell_volume 2090.393
_database_code_amcsd 0001430
_exptl_crystal_density_diffrn 2.194
_cod_original_formula_sum 'Na2.12 Ca.9 K.14 Mg.08 (Al4.08 Si13.92) O48.44 H12.44'
_cod_database_code 9001392

loop_
_space_group_symop_operation_xyz
x,y,z
1/2+x,1/2+y,z
x,-y,z
1/2+x,1/2-y,z
-x,y,-z
1/2-x,1/2+y,-z
-x,-y,-z
1/2-x,1/2-y,-z

loop_
_atom_site_label
_atom_site_fract_x
_atom_site_fract_y
_atom_site_fract_z
_atom_site_occupancy
_atom_site_U_iso_or_equiv
_atom_site_type_symbol
_atom_site_attached_hydrogens
Na1 0.14960 0.00000 0.66720 0.74000 0.03673 Na 0
Na1* 0.18100 0.00000 0.68200 0.32000 0.03002 Na 0
Ca2 0.45960 0.00000 0.80570 0.33000 0.01849 Ca 0
Ca21 0.46460 0.00000 0.74300 0.12000 0.03166 Ca 0
K3 0.74300 0.00000 0.07500 0.07000 0.02280 K 0
Mg4 0.00000 0.00000 0.50000 0.08000 0.05003 Mg 0
Al1 0.17953 0.17019 0.09710 0.21000 0.00933 Al 0
Si1 0.17953 0.17019 0.09710 0.79000 0.00933 Si 0
Al2 0.28884 0.08997 0.50110 0.39000 0.00975 Al 0
Si2 0.28884 0.08997 0.50110 0.61000 0.00975 Si 0
Al3 0.29244 0.30966 0.28450 0.18000 0.00941 Al 0
Si3 0.29244 0.30966 0.28450 0.82000 0.00941 Si 0
Al4 0.06395 0.29883 0.40900 0.16000 0.00998 Al 0
Si4 0.06395 0.29883 0.40900 0.84000 0.00998 Si 0
Al5 0.00000 0.21330 0.00000 0.16000 0.01026 Al 0
Si5 0.00000 0.21330 0.00000 0.84000 0.01026 Si 0
O1 0.30470 0.00000 0.54430 1.00000 0.02482 O 0
O2 0.23070 0.11970 0.61170 1.00000 0.02330 O 0
O3 0.18110 0.15460 -0.11790 1.00000 0.02419 O 0
O4 0.24000 0.10770 0.25450 1.00000 0.02166 O 0
O5 0.00000 0.32670 0.50000 1.00000 0.02584 O 0
O6 0.08250 0.15930 0.06770 1.00000 0.01748 O 0
O7 0.37290 0.26510 0.45320 1.00000 0.03052 O 0
O8 0.00680 0.26670 0.18310 1.00000 0.02343 O 0
O9 0.21050 0.25470 0.17640 1.00000 0.01900 O 0
O10 0.11470 0.37240 0.39380 1.00000 0.02178 O 0
O-H11 0.22390 0.50000 -0.00270 1.00000 0.04167 O 1
O-H12 0.08330 0.00000 0.87100 0.56000 0.16971 O 1
O-H13 0.07790 0.41930 0.96720 1.00000 0.05915 O 1
O-H14 0.00000 0.50000 0.50000 1.00000 0.07219 O 1
O-H15 -0.02640 0.08930 0.50900 0.33000 0.09246 O 1
O-H16 0.09400 0.00000 0.27600 0.70000 0.06713 O 1
O-H16' 0.42400 0.54200 0.64300 0.18000 0.09967 O 1
O-H17 0.05820 0.03930 0.70600 0.17000 0.04179 O 1
O-H18 0.04300 0.00000 0.08000 0.10000 0.05003 O 1

loop_
_cod_changelog_entry_id
_cod_changelog_entry_author
_cod_changelog_entry_date
_cod_changelog_entry_text
1
;cod-tools version 3.8.0
Id: cif_guess_AMCSD_atom_types 9574 2023-05-10 09:00:05Z saulius
;
2023-05-10T18:47:17+03:00
;Derived atom types and hydrogen counts
from atom names that follow the AMCSD naming convention
(Wat == water, O-H == hydroxyl).
;

loop_
_cod_related_entry_id
_cod_related_entry_database
_cod_related_entry_code
1 AMCSD 0001430
